data_7159880
loop_
_publ_author_name
'Manikandan, Balasubramaniyam'
'Thamotharan, Subbiah'
'Blacque, Olivier'
'Selva Ganesan, Subramaniapillai'

_publ_section_title
;
 Deconstructive annulation mediated one-pot synthesis of xanthene
 derivatives.
;
_journal_issue 16
_journal_name_full 'Organic &amp; biomolecular chemistry'
_journal_page_first 3279
_journal_page_last 3286
_journal_paper_doi 10.1039/d4ob00093e
_journal_volume 22
_journal_year 2024
_chemical_formula_moiety 'C26 H24 O3'
_chemical_formula_sum 'C26 H24 O3'
_chemical_formula_weight 384.45
_space_group_crystal_system monoclinic
_space_group_IT_number 14
_space_group_name_Hall '-P 2yn'
_space_group_name_H-M_alt 'P 1 21/n 1'
_atom_sites_solution_hydrogens geom
_atom_sites_solution_primary dual
_audit_creation_date 2023-10-18
_audit_creation_method
;
Olex2 1.5
(compiled 2023.08.24 svn.re1ec1418 for OlexSys, GUI svn.r6817)
;
_audit_update_record
;
2023-11-13 deposited with the CCDC.	2024-04-01 downloaded from the CCDC.
;
_cell_angle_alpha 90
_cell_angle_beta 93.5670(10)
_cell_angle_gamma 90
_cell_formula_units_Z 4
_cell_length_a 10.03740(10)
_cell_length_b 12.74610(10)
_cell_length_c 15.5693(2)
_cell_measurement_reflns_used 17882
_cell_measurement_temperature 160.0(1)
_cell_measurement_theta_max 79.5540
_cell_measurement_theta_min 4.4770
_cell_volume 1988.04(4)
_computing_cell_refinement 'CrysAlisPro 1.171.42.100a (Rigaku OD, 2023)'
_computing_data_collection 'CrysAlisPro 1.171.42.100a (Rigaku OD, 2023)'
_computing_data_reduction 'CrysAlisPro 1.171.42.100a (Rigaku OD, 2023)'
_computing_molecular_graphics 'Olex2 1.5 (Dolomanov et al., 2009)'
_computing_publication_material 'Olex2 1.5 (Dolomanov et al., 2009)'
_computing_structure_refinement 'SHELXL (Sheldrick, 2015b)'
_computing_structure_solution 'SHELXT (Sheldrick, 2015a)'
_diffrn_ambient_environment N~2~
_diffrn_ambient_temperature 160.0(1)
_diffrn_detector 'Hybrid Pixel Array Detector'
_diffrn_detector_area_resol_mean 10.0000
_diffrn_detector_type HyPix
_diffrn_measured_fraction_theta_full 1.000
_diffrn_measured_fraction_theta_max 0.993
_diffrn_measurement_details
;
List of Runs (angles in degrees, time in seconds):

  # Type    Start    End  Width  t~exp~   \w     \q     \k     \f   Frames
#--------------------------------------------------------------------------
  1  \w      2.00  32.00   0.50    0.28    --   10.00  42.00-178.09   60
  2  \w     43.00  69.00   0.50    1.13    --  111.50 -77.00 -60.00   52
  3  \w     53.00 105.00   0.50    1.13    --  111.50 -77.00   0.00  104
  4  \w     42.00  99.00   0.50    1.13    --  111.50 -77.00  30.00  114
  5  \w     42.00  79.00   0.50    1.13    --  111.50 -77.00 120.00   74
  6  \w      1.00  26.00   0.50    0.28    --   10.00  45.00 133.00   50
  7  \w     -5.00  21.00   0.50    0.28    --    6.00  51.00  43.26   52
  8  \w     41.00  66.00   0.50    1.13    --  111.50 -61.00 120.00   50
  9  \w     77.00 103.00   0.50    1.13    --  111.50 -77.00 150.00   52
 10  \w     78.00 104.00   0.50    1.13    --  111.50 -77.00 -60.00   52
 11  \w     61.00  87.00   0.50    1.13    --  111.50 -77.00-150.00   52
 12  \w     46.00  72.00   0.50    1.13    --  111.50 -77.00-180.00   52
 13  \w     41.00  66.00   0.50    1.13    --  111.50 -61.00-180.00   50
 14  \w     44.00  71.00   0.50    1.13    --  111.50 -61.00-150.00   54
 15  \w     -6.00  20.00   0.50    0.28    --   50.11 -13.00-164.00   52
 16  \w     41.00  70.00   0.50    1.13    --  111.50 -61.00  30.00   58
 17  \w     41.00  66.00   0.50    1.13    --  111.50 -61.00  90.00   50
 18  \w     82.00 108.00   0.50    1.13    --  111.50 -82.00 -16.53   52
 19  \w     86.00 111.00   0.50    1.13    --  111.50-125.00   0.00   50
 20  \w     88.00 126.00   0.50    1.13    --  111.50-150.00  12.41   76
 21  \w     75.00 101.00   0.50    1.13    --  111.50-125.00 120.00   52
 22  \w     48.00  73.00   0.50    1.13    --  111.50-150.00  12.41   50
 23  \w     50.00 105.00   0.50    1.13    --  111.50 -95.00  90.00  110
 24  \w     76.00 101.00   0.50    1.13    --  111.50 -95.00 120.00   50
 25  \w     54.00  81.00   0.50    1.13    --  111.50 -86.00 167.82   54
 26  \w     45.00  75.00   0.50    1.13    --  111.50-125.00   0.00   60
 27  \w     49.00  75.00   0.50    1.13    --  111.50 -82.00 -16.53   52
 28  \w     49.00 100.00   0.50    1.13    --  111.50-125.00 -60.00  102
 29  \w     52.00  78.00   0.50    1.13    --  111.50 -95.00-180.00   52
 30  \w   -155.00-108.00   0.50    1.13    --  -90.00-125.00 -90.00   94
 31  \w   -159.00-134.00   0.50    1.13    --  -90.00-125.00 -30.00   50
 32  \w   -154.00-128.00   0.50    1.13    --  -90.00 -61.00 -30.00   52
 33  \w   -146.00-120.00   0.50    1.13    --  -90.00 -13.00-164.00   52
 34  \w   -121.00 -48.00   0.50    0.28    --  -50.11 -13.00-164.00  146
 35  \w    -26.00  -1.00   0.50    0.28    --  -10.00 -47.00-131.70   50
 36  \w    -47.00 -19.00   0.50    1.13    --  -90.00  45.00   0.00   56
 37  \w     -8.00  22.00   0.50    0.28    --  -50.11  13.00   6.00   60
 38  \w    127.00 153.00   0.50    1.13    --  111.50  77.00  60.00   52
 39  \w    143.00 177.00   0.50    1.13    --  111.50  77.00 120.00   68
 40  \w    152.00 178.00   0.50    1.13    --  111.50  77.00 150.00   52
 41  \w    123.00 149.00   0.50    1.13    --  111.50  30.00  90.00   52
 42  \w    130.00 155.00   0.50    1.13    --  111.50  61.00   0.00   50
 43  \w    122.00 178.00   0.50    1.13    --  111.50  45.00  30.00  112
 44  \w    152.00 177.00   0.50    1.13    --  111.50  30.00  90.00   50
 45  \w    104.00 168.00   0.50    1.13    --  111.50  13.00   6.00  128
 46  \w     43.00  69.00   0.50    0.28    --   50.11  13.00   6.00   52
 47  \w     76.00 115.00   0.50    0.28    --   50.11  13.00   6.00   78
 48  \w    137.00 175.00   0.50    1.13    --  111.50  45.00-150.00   76
 49  \w    122.00 171.00   0.50    1.13    --  111.50  45.00-180.00   98
 50  \w    118.00 146.00   0.50    1.13    --  111.50 125.00 -90.00   56
 51  \w    110.00 147.00   0.50    1.13    --  111.50 125.00-180.00   74
 52  \w    153.00 178.00   0.50    1.13    --  111.50 125.00 -90.00   50
 53  \w    108.00 173.00   0.50    1.13    --  111.50 125.00  30.00  130
;
_diffrn_measurement_device 'four-circle diffractometer'
_diffrn_measurement_device_type 'XtaLAB Synergy, Dualflex, HyPix'
_diffrn_measurement_method '\w scans'
_diffrn_orient_matrix_type 'CrysAlisPro convention (1999,Acta A55,543-557)'
_diffrn_orient_matrix_UB_11 -0.1496585000
_diffrn_orient_matrix_UB_12 -0.0048066000
_diffrn_orient_matrix_UB_13 0.0164459000
_diffrn_orient_matrix_UB_21 0.0333846000
_diffrn_orient_matrix_UB_22 0.0211044000
_diffrn_orient_matrix_UB_23 0.0963985000
_diffrn_orient_matrix_UB_31 -0.0119983000
_diffrn_orient_matrix_UB_32 0.1188715000
_diffrn_orient_matrix_UB_33 -0.0164148000
_diffrn_radiation_monochromator mirror
_diffrn_radiation_probe x-ray
_diffrn_radiation_type 'Cu K\a'
_diffrn_radiation_wavelength 1.54184
_diffrn_reflns_av_R_equivalents 0.0192
_diffrn_reflns_av_unetI/netI 0.0151
_diffrn_reflns_Laue_measured_fraction_full 1.000
_diffrn_reflns_Laue_measured_fraction_max 0.993
_diffrn_reflns_limit_h_max 12
_diffrn_reflns_limit_h_min -12
_diffrn_reflns_limit_k_max 15
_diffrn_reflns_limit_k_min -9
_diffrn_reflns_limit_l_max 18
_diffrn_reflns_limit_l_min -19
_diffrn_reflns_number 24751
_diffrn_reflns_point_group_measured_fraction_full 1.000
_diffrn_reflns_point_group_measured_fraction_max 0.993
_diffrn_reflns_theta_full 67.684
_diffrn_reflns_theta_max 79.834
_diffrn_reflns_theta_min 4.487
_diffrn_source 'micro-focus sealed X-ray tube'
_diffrn_source_type 'PhotonJet (Cu) X-ray Source'
_exptl_absorpt_coefficient_mu 0.657
_exptl_absorpt_correction_T_max 0.953
_exptl_absorpt_correction_T_min 0.907
_exptl_absorpt_correction_type analytical
_exptl_absorpt_process_details
;
CrysAlisPro 1.171.42.100a (Rigaku Oxford Diffraction, 2023)
Analytical numeric absorption correction using a multifaceted crystal
model based on expressions derived by R.C. Clark & J.S. Reid.
(Clark, R. C. & Reid, J. S. (1995). Acta Cryst. A51, 887-897)
Empirical absorption correction using spherical harmonics,
implemented in SCALE3 ABSPACK scaling algorithm.
;
_exptl_crystal_colour colourless
_exptl_crystal_density_diffrn 1.284
_exptl_crystal_description plate
_exptl_crystal_F_000 816
_exptl_crystal_size_max 0.20
_exptl_crystal_size_mid 0.12
_exptl_crystal_size_min 0.09
_refine_diff_density_max 0.262
_refine_diff_density_min -0.164
_refine_diff_density_rms 0.034
_refine_ls_extinction_coef 0.00121(14)
_refine_ls_extinction_expression Fc^*^=kFc[1+0.001xFc^2^\l^3^/sin(2\q)]^-1/4^
_refine_ls_extinction_method 'SHELXL (Sheldrick, 2015b)'
_refine_ls_goodness_of_fit_ref 1.056
_refine_ls_hydrogen_treatment constr
_refine_ls_matrix_type full
_refine_ls_number_parameters 266
_refine_ls_number_reflns 4301
_refine_ls_number_restraints 0
_refine_ls_restrained_S_all 1.056
_refine_ls_R_factor_all 0.0357
_refine_ls_R_factor_gt 0.0340
_refine_ls_shift/su_max 0.000
_refine_ls_shift/su_mean 0.000
_refine_ls_structure_factor_coef Fsqd
_refine_ls_weighting_details 'w=1/[\s^2^(Fo^2^)+(0.0355P)^2^+0.6163P] where P=(Fo^2^+2Fc^2^)/3'
_refine_ls_weighting_scheme calc
_refine_ls_wR_factor_gt 0.0845
_refine_ls_wR_factor_ref 0.0859
_reflns_Friedel_coverage 0.000
_reflns_number_gt 4058
_reflns_number_total 4301
_reflns_threshold_expression 'I > 2\s(I)'
_cod_data_source_file d4ob00093e2.cif
_cod_data_source_block tham1310
_cod_depositor_comments 'Adding full bibliography for 7159879--7159880.cif.'
_cod_database_code 7159880
_shelx_space_group_comment
;
The symmetry employed for this shelxl refinement is uniquely defined
by the following loop, which should always be used as a source of
symmetry information in preference to the above space-group names.
They are only intended as comments.
;
_shelx_estimated_absorpt_t_max 0.943
_shelx_estimated_absorpt_t_min 0.880
_olex2_refinement_description
;
1. Fixed Uiso
 At 1.2 times of:
  All C(H) groups, All C(H,H) groups
 At 1.5 times of:
  All C(H,H,H) groups
2.a Ternary CH refined with riding coordinates:
 C7(H7)
2.b Secondary CH2 refined with riding coordinates:
 C2(H2A,H2B), C4(H4A,H4B)
2.c Aromatic/amide H refined with riding coordinates:
 C10(H10), C11(H11), C14(H14), C15(H15), C16(H16), C17(H17), C21(H21),
 C23(H23), C24(H24), C25(H25)
2.d Idealised Me refined as rotating group:
 C18(H18A,H18B,H18C), C19(H19A,H19B,H19C), C26(H26A,H26B,H26C)
;

loop_
_space_group_symop_operation_xyz
'x, y, z'
'-x+1/2, y+1/2, -z+1/2'
'-x, -y, -z'
'x-1/2, -y-1/2, z-1/2'

loop_
_atom_site_label
_atom_site_type_symbol
_atom_site_fract_x
_atom_site_fract_y
_atom_site_fract_z
_atom_site_U_iso_or_equiv
_atom_site_adp_type
_atom_site_occupancy
_atom_site_site_symmetry_order
_atom_site_calc_flag
_atom_site_refinement_flags_posn
_atom_site_refinement_flags_adp
_atom_site_refinement_flags_occupancy
_atom_site_disorder_assembly
_atom_site_disorder_group
C1 C 0.57847(9) 0.30651(7) 0.56912(6) 0.02210(19) Uani 1 1 d . . . . .
O1 O 0.50069(7) 0.36392(5) 0.62057(4) 0.02530(16) Uani 1 1 d . . . . .
O2 O 0.58842(7) 0.08582(6) 0.43199(5) 0.03058(17) Uani 1 1 d . . . . .
C2 C 0.71656(10) 0.34961(8) 0.56928(6) 0.0273(2) Uani 1 1 d . . . . .
H2A H 0.769126 0.323601 0.620843 0.033 Uiso 1 1 calc R U . . .
H2B H 0.712572 0.427063 0.573165 0.033 Uiso 1 1 calc R U . . .
O3 O 0.16709(9) 0.43464(6) 0.33388(5) 0.0374(2) Uani 1 1 d . . . . .
C3 C 0.78772(10) 0.31906(8) 0.48879(6) 0.0276(2) Uani 1 1 d . . . . .
C4 C 0.76889(10) 0.20074(8) 0.47429(7) 0.0288(2) Uani 1 1 d . . . . .
H4A H 0.805253 0.181884 0.418671 0.035 Uiso 1 1 calc R U . . .
H4B H 0.821886 0.162770 0.520163 0.035 Uiso 1 1 calc R U . . .
C5 C 0.62580(10) 0.16333(7) 0.47357(6) 0.0232(2) Uani 1 1 d . . . . .
C6 C 0.53383(9) 0.22073(7) 0.52614(6) 0.02086(19) Uani 1 1 d . . . . .
C7 C 0.39156(9) 0.18231(7) 0.52813(6) 0.02006(19) Uani 1 1 d . . . . .
H7 H 0.393209 0.104510 0.536438 0.024 Uiso 1 1 calc R U . . .
C8 C 0.32725(9) 0.23181(7) 0.60398(6) 0.02074(19) Uani 1 1 d . . . . .
C9 C 0.38065(9) 0.31996(8) 0.64272(6) 0.02242(19) Uani 1 1 d . . . . .
C10 C 0.32031(10) 0.37431(8) 0.70914(6) 0.0268(2) Uani 1 1 d . . . . .
H10 H 0.361250 0.435177 0.734150 0.032 Uiso 1 1 calc R U . . .
C11 C 0.20268(10) 0.33833(8) 0.73689(6) 0.0285(2) Uani 1 1 d . . . . .
H11 H 0.160880 0.375021 0.781017 0.034 Uiso 1 1 calc R U . . .
C12 C 0.14183(10) 0.24667(8) 0.70065(6) 0.0258(2) Uani 1 1 d . . . . .
C13 C 0.20519(9) 0.19203(8) 0.63435(6) 0.02258(19) Uani 1 1 d . . . . .
C14 C 0.14341(10) 0.09970(8) 0.60011(6) 0.0263(2) Uani 1 1 d . . . . .
H14 H 0.184502 0.061762 0.556377 0.032 Uiso 1 1 calc R U . . .
C15 C 0.02518(11) 0.06438(9) 0.62919(7) 0.0311(2) Uani 1 1 d . . . . .
H15 H -0.014485 0.002237 0.605617 0.037 Uiso 1 1 calc R U . . .
C16 C -0.03789(11) 0.11966(9) 0.69385(7) 0.0340(2) Uani 1 1 d . . . . .
H16 H -0.120297 0.095160 0.713106 0.041 Uiso 1 1 calc R U . . .
C17 C 0.01930(11) 0.20829(9) 0.72879(7) 0.0318(2) Uani 1 1 d . . . . .
H17 H -0.023578 0.244776 0.772569 0.038 Uiso 1 1 calc R U . . .
C18 C 0.72919(12) 0.38119(10) 0.41122(7) 0.0377(3) Uani 1 1 d . . . . .
H18A H 0.632864 0.368478 0.403924 0.057 Uiso 1 1 calc R U . . .
H18B H 0.771729 0.358647 0.359326 0.057 Uiso 1 1 calc R U . . .
H18C H 0.745521 0.456222 0.420725 0.057 Uiso 1 1 calc R U . . .
C19 C 0.93657(11) 0.34339(11) 0.50318(8) 0.0404(3) Uani 1 1 d . . . . .
H19A H 0.948564 0.418341 0.515388 0.061 Uiso 1 1 calc R U . . .
H19B H 0.982160 0.325119 0.451362 0.061 Uiso 1 1 calc R U . . .
H19C H 0.974406 0.302313 0.552006 0.061 Uiso 1 1 calc R U . . .
C20 C 0.31129(9) 0.20666(7) 0.44366(6) 0.02035(19) Uani 1 1 d . . . . .
C21 C 0.27607(9) 0.30920(7) 0.42274(6) 0.0233(2) Uani 1 1 d . . . . .
H21 H 0.305175 0.364828 0.459936 0.028 Uiso 1 1 calc R U . . .
C22 C 0.19829(10) 0.33129(8) 0.34754(6) 0.0244(2) Uani 1 1 d . . . . .
C23 C 0.15697(10) 0.25115(8) 0.29211(6) 0.0281(2) Uani 1 1 d . . . . .
H23 H 0.103427 0.265881 0.241066 0.034 Uiso 1 1 calc R U . . .
C24 C 0.19490(12) 0.14906(9) 0.31222(7) 0.0318(2) Uani 1 1 d . . . . .
H24 H 0.168343 0.093829 0.273918 0.038 Uiso 1 1 calc R U . . .
C25 C 0.27093(11) 0.12620(8) 0.38727(6) 0.0274(2) Uani 1 1 d . . . . .
H25 H 0.295499 0.055721 0.400262 0.033 Uiso 1 1 calc R U . . .
C26 C 0.06768(13) 0.45891(11) 0.26785(9) 0.0444(3) Uani 1 1 d . . . . .
H26A H 0.099229 0.438437 0.211943 0.067 Uiso 1 1 calc R U . . .
H26B H 0.049711 0.534480 0.267990 0.067 Uiso 1 1 calc R U . . .
H26C H -0.014438 0.420542 0.278105 0.067 Uiso 1 1 calc R U . . .

loop_
_atom_site_aniso_label
_atom_site_aniso_U_11
_atom_site_aniso_U_22
_atom_site_aniso_U_33
_atom_site_aniso_U_23
_atom_site_aniso_U_13
_atom_site_aniso_U_12
C1 0.0220(4) 0.0248(4) 0.0194(4) 0.0021(3) 0.0005(3) 0.0014(3)
O1 0.0253(3) 0.0256(3) 0.0250(3) -0.0051(3) 0.0020(3) -0.0015(3)
O2 0.0332(4) 0.0242(4) 0.0356(4) -0.0041(3) 0.0121(3) -0.0007(3)
C2 0.0246(5) 0.0315(5) 0.0255(5) 0.0005(4) -0.0010(4) -0.0055(4)
O3 0.0451(5) 0.0286(4) 0.0366(4) 0.0021(3) -0.0122(3) 0.0068(3)
C3 0.0228(5) 0.0344(5) 0.0255(5) 0.0048(4) 0.0015(4) -0.0043(4)
C4 0.0218(5) 0.0342(5) 0.0308(5) 0.0020(4) 0.0052(4) 0.0026(4)
C5 0.0245(5) 0.0226(4) 0.0231(4) 0.0046(4) 0.0046(4) 0.0025(4)
C6 0.0206(4) 0.0224(4) 0.0196(4) 0.0027(3) 0.0015(3) 0.0009(3)
C7 0.0205(4) 0.0194(4) 0.0205(4) 0.0000(3) 0.0032(3) 0.0001(3)
C8 0.0213(4) 0.0236(4) 0.0173(4) 0.0020(3) 0.0009(3) 0.0043(3)
C9 0.0223(4) 0.0260(5) 0.0188(4) 0.0012(3) 0.0001(3) 0.0031(3)
C10 0.0312(5) 0.0283(5) 0.0206(4) -0.0036(4) -0.0019(4) 0.0058(4)
C11 0.0311(5) 0.0356(5) 0.0188(4) -0.0012(4) 0.0027(4) 0.0112(4)
C12 0.0254(5) 0.0329(5) 0.0193(4) 0.0055(4) 0.0028(3) 0.0084(4)
C13 0.0224(4) 0.0267(5) 0.0187(4) 0.0050(3) 0.0015(3) 0.0044(4)
C14 0.0253(5) 0.0282(5) 0.0258(5) 0.0039(4) 0.0050(4) 0.0022(4)
C15 0.0273(5) 0.0314(5) 0.0350(6) 0.0072(4) 0.0046(4) -0.0011(4)
C16 0.0252(5) 0.0410(6) 0.0368(6) 0.0117(5) 0.0106(4) 0.0029(4)
C17 0.0286(5) 0.0413(6) 0.0263(5) 0.0074(4) 0.0092(4) 0.0101(4)
C18 0.0410(6) 0.0420(6) 0.0297(5) 0.0111(5) -0.0016(5) -0.0083(5)
C19 0.0258(5) 0.0552(7) 0.0403(6) 0.0047(5) 0.0036(4) -0.0100(5)
C20 0.0191(4) 0.0231(4) 0.0193(4) -0.0012(3) 0.0044(3) -0.0023(3)
C21 0.0243(5) 0.0232(5) 0.0221(4) -0.0037(4) 0.0000(3) -0.0016(4)
C22 0.0231(4) 0.0261(5) 0.0240(5) 0.0014(4) 0.0025(4) -0.0004(4)
C23 0.0272(5) 0.0369(6) 0.0198(4) 0.0004(4) -0.0013(4) -0.0064(4)
C24 0.0410(6) 0.0302(5) 0.0238(5) -0.0060(4) -0.0005(4) -0.0110(4)
C25 0.0355(5) 0.0227(5) 0.0241(5) -0.0022(4) 0.0032(4) -0.0041(4)
C26 0.0388(6) 0.0453(7) 0.0475(7) 0.0160(6) -0.0098(5) 0.0044(5)

loop_
_atom_type_symbol
_atom_type_description
_atom_type_scat_dispersion_real
_atom_type_scat_dispersion_imag
_atom_type_scat_source
C C 0.0181 0.0091 'International Tables Vol C Tables 4.2.6.8 and 6.1.1.4'
H H 0.0000 0.0000 'International Tables Vol C Tables 4.2.6.8 and 6.1.1.4'
O O 0.0492 0.0322 'International Tables Vol C Tables 4.2.6.8 and 6.1.1.4'

loop_
_exptl_crystal_face_index_h
_exptl_crystal_face_index_k
_exptl_crystal_face_index_l
_exptl_crystal_face_perp_dist
-4 1 5 0.0602
4 -1 -5 0.0602
-3 1 -5 0.0781
5 -3 5 0.0789
-3 0 5 0.0485
5 -5 -3 0.0569
0 5 -1 0.0431
0 -8 1 0.0454
0 -8 -2 0.0491
0 8 0 0.0397
1 4 -9 0.0754

loop_
_geom_angle_atom_site_label_1
_geom_angle_atom_site_label_2
_geom_angle_atom_site_label_3
_geom_angle
_geom_angle_site_symmetry_1
_geom_angle_site_symmetry_3
_geom_angle_publ_flag
O1 C1 C2 111.53(8) . . ?
C6 C1 O1 122.88(9) . . ?
C6 C1 C2 125.57(9) . . ?
C1 O1 C9 117.72(7) . . ?
C1 C2 H2A 109.1 . . ?
C1 C2 H2B 109.1 . . ?
C1 C2 C3 112.70(8) . . ?
H2A C2 H2B 107.8 . . ?
C3 C2 H2A 109.1 . . ?
C3 C2 H2B 109.1 . . ?
C22 O3 C26 117.76(9) . . ?
C2 C3 C4 108.12(8) . . ?
C18 C3 C2 109.80(9) . . ?
C18 C3 C4 110.77(9) . . ?
C19 C3 C2 109.26(9) . . ?
C19 C3 C4 109.34(9) . . ?
C19 C3 C18 109.53(9) . . ?
C3 C4 H4A 108.6 . . ?
C3 C4 H4B 108.6 . . ?
H4A C4 H4B 107.6 . . ?
C5 C4 C3 114.77(8) . . ?
C5 C4 H4A 108.6 . . ?
C5 C4 H4B 108.6 . . ?
O2 C5 C4 121.11(9) . . ?
O2 C5 C6 120.90(9) . . ?
C6 C5 C4 117.96(9) . . ?
C1 C6 C5 118.79(9) . . ?
C1 C6 C7 122.64(8) . . ?
C5 C6 C7 118.55(8) . . ?
C6 C7 H7 108.4 . . ?
C6 C7 C8 109.22(7) . . ?
C6 C7 C20 111.35(7) . . ?
C8 C7 H7 108.4 . . ?
C8 C7 C20 110.95(7) . . ?
C20 C7 H7 108.4 . . ?
C9 C8 C7 120.68(8) . . ?
C9 C8 C13 117.68(8) . . ?
C13 C8 C7 121.55(8) . . ?
O1 C9 C10 113.67(8) . . ?
C8 C9 O1 122.87(8) . . ?
C8 C9 C10 123.46(9) . . ?
C9 C10 H10 120.4 . . ?
C11 C10 C9 119.15(9) . . ?
C11 C10 H10 120.4 . . ?
C10 C11 H11 119.6 . . ?
C10 C11 C12 120.75(9) . . ?
C12 C11 H11 119.6 . . ?
C11 C12 C13 119.29(9) . . ?
C17 C12 C11 121.42(9) . . ?
C17 C12 C13 119.29(10) . . ?
C12 C13 C8 119.63(9) . . ?
C14 C13 C8 122.16(8) . . ?
C14 C13 C12 118.20(9) . . ?
C13 C14 H14 119.5 . . ?
C15 C14 C13 121.00(9) . . ?
C15 C14 H14 119.5 . . ?
C14 C15 H15 119.8 . . ?
C14 C15 C16 120.49(10) . . ?
C16 C15 H15 119.8 . . ?
C15 C16 H16 119.9 . . ?
C17 C16 C15 120.11(10) . . ?
C17 C16 H16 119.9 . . ?
C12 C17 H17 119.5 . . ?
C16 C17 C12 120.91(10) . . ?
C16 C17 H17 119.5 . . ?
C3 C18 H18A 109.5 . . ?
C3 C18 H18B 109.5 . . ?
C3 C18 H18C 109.5 . . ?
H18A C18 H18B 109.5 . . ?
H18A C18 H18C 109.5 . . ?
H18B C18 H18C 109.5 . . ?
C3 C19 H19A 109.5 . . ?
C3 C19 H19B 109.5 . . ?
C3 C19 H19C 109.5 . . ?
H19A C19 H19B 109.5 . . ?
H19A C19 H19C 109.5 . . ?
H19B C19 H19C 109.5 . . ?
C21 C20 C7 120.37(8) . . ?
C21 C20 C25 119.04(9) . . ?
C25 C20 C7 120.58(8) . . ?
C20 C21 H21 119.7 . . ?
C20 C21 C22 120.56(9) . . ?
C22 C21 H21 119.7 . . ?
O3 C22 C21 115.83(9) . . ?
O3 C22 C23 123.86(9) . . ?
C23 C22 C21 120.31(9) . . ?
C22 C23 H23 120.5 . . ?
C22 C23 C24 118.98(9) . . ?
C24 C23 H23 120.5 . . ?
C23 C24 H24 119.4 . . ?
C23 C24 C25 121.12(9) . . ?
C25 C24 H24 119.4 . . ?
C20 C25 H25 120.0 . . ?
C24 C25 C20 119.96(9) . . ?
C24 C25 H25 120.0 . . ?
O3 C26 H26A 109.5 . . ?
O3 C26 H26B 109.5 . . ?
O3 C26 H26C 109.5 . . ?
H26A C26 H26B 109.5 . . ?
H26A C26 H26C 109.5 . . ?
H26B C26 H26C 109.5 . . ?

loop_
_geom_bond_atom_site_label_1
_geom_bond_atom_site_label_2
_geom_bond_distance
_geom_bond_site_symmetry_2
_geom_bond_publ_flag
C1 O1 1.3655(11) . ?
C1 C2 1.4909(13) . ?
C1 C6 1.3441(13) . ?
O1 C9 1.3914(12) . ?
O2 C5 1.2270(12) . ?
C2 H2A 0.9900 . ?
C2 H2B 0.9900 . ?
C2 C3 1.5308(14) . ?
O3 C22 1.3676(12) . ?
O3 C26 1.4214(13) . ?
C3 C4 1.5349(15) . ?
C3 C18 1.5306(14) . ?
C3 C19 1.5287(14) . ?
C4 H4A 0.9900 . ?
C4 H4B 0.9900 . ?
C4 C5 1.5127(13) . ?
C5 C6 1.4668(13) . ?
C6 C7 1.5118(12) . ?
C7 H7 1.0000 . ?
C7 C8 1.5181(12) . ?
C7 C20 1.5308(12) . ?
C8 C9 1.3687(13) . ?
C8 C13 1.4331(13) . ?
C9 C10 1.4121(13) . ?
C10 H10 0.9500 . ?
C10 C11 1.3618(15) . ?
C11 H11 0.9500 . ?
C11 C12 1.4190(15) . ?
C12 C13 1.4272(13) . ?
C12 C17 1.4181(14) . ?
C13 C14 1.4186(14) . ?
C14 H14 0.9500 . ?
C14 C15 1.3722(14) . ?
C15 H15 0.9500 . ?
C15 C16 1.4107(16) . ?
C16 H16 0.9500 . ?
C16 C17 1.3648(17) . ?
C17 H17 0.9500 . ?
C18 H18A 0.9800 . ?
C18 H18B 0.9800 . ?
C18 H18C 0.9800 . ?
C19 H19A 0.9800 . ?
C19 H19B 0.9800 . ?
C19 H19C 0.9800 . ?
C20 C21 1.3873(13) . ?
C20 C25 1.3937(13) . ?
C21 H21 0.9500 . ?
C21 C22 1.3950(13) . ?
C22 C23 1.3841(14) . ?
C23 H23 0.9500 . ?
C23 C24 1.3861(16) . ?
C24 H24 0.9500 . ?
C24 C25 1.3863(15) . ?
C25 H25 0.9500 . ?
C26 H26A 0.9800 . ?
C26 H26B 0.9800 . ?
C26 H26C 0.9800 . ?

loop_
_geom_torsion_atom_site_label_1
_geom_torsion_atom_site_label_2
_geom_torsion_atom_site_label_3
_geom_torsion_atom_site_label_4
_geom_torsion
_geom_torsion_site_symmetry_1
_geom_torsion_site_symmetry_2
_geom_torsion_site_symmetry_3
_geom_torsion_site_symmetry_4
_geom_torsion_publ_flag
C1 O1 C9 C8 -11.60(13) . . . . ?
C1 O1 C9 C10 167.88(8) . . . . ?
C1 C2 C3 C4 -47.86(11) . . . . ?
C1 C2 C3 C18 73.09(11) . . . . ?
C1 C2 C3 C19 -166.77(9) . . . . ?
C1 C6 C7 C8 -17.51(12) . . . . ?
C1 C6 C7 C20 105.36(10) . . . . ?
O1 C1 C2 C3 -156.64(8) . . . . ?
O1 C1 C6 C5 -179.01(8) . . . . ?
O1 C1 C6 C7 2.42(14) . . . . ?
O1 C9 C10 C11 -179.56(8) . . . . ?
O2 C5 C6 C1 -178.59(9) . . . . ?
O2 C5 C6 C7 0.04(13) . . . . ?
C2 C1 O1 C9 -165.31(8) . . . . ?
C2 C1 C6 C5 -0.66(14) . . . . ?
C2 C1 C6 C7 -179.22(9) . . . . ?
C2 C3 C4 C5 51.68(11) . . . . ?
O3 C22 C23 C24 179.77(10) . . . . ?
C3 C4 C5 O2 151.48(9) . . . . ?
C3 C4 C5 C6 -30.27(12) . . . . ?
C4 C5 C6 C1 3.16(13) . . . . ?
C4 C5 C6 C7 -178.21(8) . . . . ?
C5 C6 C7 C8 163.92(8) . . . . ?
C5 C6 C7 C20 -73.21(10) . . . . ?
C6 C1 O1 C9 13.26(13) . . . . ?
C6 C1 C2 C3 24.84(14) . . . . ?
C6 C7 C8 C9 18.66(11) . . . . ?
C6 C7 C8 C13 -164.97(8) . . . . ?
C6 C7 C20 C21 -70.60(11) . . . . ?
C6 C7 C20 C25 110.30(10) . . . . ?
C7 C8 C9 O1 -5.50(14) . . . . ?
C7 C8 C9 C10 175.06(8) . . . . ?
C7 C8 C13 C12 -174.27(8) . . . . ?
C7 C8 C13 C14 5.16(14) . . . . ?
C7 C20 C21 C22 -177.36(8) . . . . ?
C7 C20 C25 C24 178.08(9) . . . . ?
C8 C7 C20 C21 51.27(11) . . . . ?
C8 C7 C20 C25 -127.82(9) . . . . ?
C8 C9 C10 C11 -0.08(15) . . . . ?
C8 C13 C14 C15 -178.75(9) . . . . ?
C9 C8 C13 C12 2.20(13) . . . . ?
C9 C8 C13 C14 -178.36(9) . . . . ?
C9 C10 C11 C12 0.84(15) . . . . ?
C10 C11 C12 C13 -0.04(14) . . . . ?
C10 C11 C12 C17 -179.93(9) . . . . ?
C11 C12 C13 C8 -1.51(13) . . . . ?
C11 C12 C13 C14 179.04(9) . . . . ?
C11 C12 C17 C16 -179.58(10) . . . . ?
C12 C13 C14 C15 0.69(14) . . . . ?
C13 C8 C9 O1 177.99(8) . . . . ?
C13 C8 C9 C10 -1.45(14) . . . . ?
C13 C12 C17 C16 0.53(15) . . . . ?
C13 C14 C15 C16 0.24(16) . . . . ?
C14 C15 C16 C17 -0.80(16) . . . . ?
C15 C16 C17 C12 0.41(16) . . . . ?
C17 C12 C13 C8 178.39(9) . . . . ?
C17 C12 C13 C14 -1.07(13) . . . . ?
C18 C3 C4 C5 -68.66(11) . . . . ?
C19 C3 C4 C5 170.54(9) . . . . ?
C20 C7 C8 C9 -104.45(10) . . . . ?
C20 C7 C8 C13 71.92(10) . . . . ?
C20 C21 C22 O3 178.76(9) . . . . ?
C20 C21 C22 C23 -1.01(15) . . . . ?
C21 C20 C25 C24 -1.02(15) . . . . ?
C21 C22 C23 C24 -0.47(15) . . . . ?
C22 C23 C24 C25 1.21(16) . . . . ?
C23 C24 C25 C20 -0.46(16) . . . . ?
C25 C20 C21 C22 1.75(14) . . . . ?
C26 O3 C22 C21 -167.98(10) . . . . ?
C26 O3 C22 C23 11.78(15) . . . . ?
